data_9002663
loop_
_publ_author_name
'Hiroi, Y.'
'Grew, E. S.'
'Motoyoshi, Y.'
'Peacor, D. R.'
'Rouse, R. C.'
'Matsubara, S.'
'Yokoyama, K.'
'Miyawaki, R.'
'McGee, J. J.'
'Su, S.-C.'
'Hokada, T.'
'Furukawa, N.'
'Shibasaki, H.'

_publ_section_title
;
 Ominelite, (Fe,Mg)Al3BSiO9 (Fe2+ analogue of grandidierite),
 a new mineral from porphyritic granite in Japan
;
_journal_name_full 'American Mineralogist'
_journal_page_first 160
_journal_page_last 170
_journal_volume 87
_journal_year 2002
_chemical_formula_sum 'Al3 B Fe O9 Si'
_chemical_name_mineral Ominelite
_space_group_IT_number 62
_symmetry_space_group_name_Hall '-P 2c 2ab'
_symmetry_space_group_name_H-M 'P b n m'
_cell_angle_alpha 90
_cell_angle_beta 90
_cell_angle_gamma 90
_cell_length_a 10.343
_cell_length_b 11.095
_cell_length_c 5.7601
_cell_formula_units_Z 4
_cell_volume 661.004
_database_code_amcsd 0002752
_exptl_crystal_density_diffrn 3.212
_cod_original_formula_sum 'Al3 Fe Si B O9'
_cod_database_code 9002663

loop_
_space_group_symop_operation_xyz
x,y,z
x,y,1/2-z
-x,-y,1/2+z
1/2+x,1/2-y,1/2+z
1/2-x,1/2+y,1/2-z
1/2-x,1/2+y,z
1/2+x,1/2-y,-z
-x,-y,-z

loop_
_atom_site_aniso_label
_atom_site_aniso_U_11
_atom_site_aniso_U_22
_atom_site_aniso_U_33
_atom_site_aniso_U_12
_atom_site_aniso_U_13
_atom_site_aniso_U_23
Al1 0.00480 0.00560 0.00380 0.00030 -0.00010 0.00000
Al2 0.00410 0.00740 0.00410 -0.00030 0.00000 0.00090
Al3 0.00390 0.00610 0.00380 -0.00030 0.00000 0.00000
Fe 0.00840 0.00620 0.00650 -0.00174 0.00000 0.00000
Si 0.00560 0.00450 0.00500 -0.00010 0.00000 0.00000
B 0.00520 0.00720 0.00410 0.00030 0.00000 0.00000
O1 0.00520 0.00700 0.01230 0.00110 0.00000 0.00000
O2 0.00540 0.00690 0.00470 0.00040 0.00000 0.00000
O3 0.00440 0.01060 0.00570 -0.00020 0.00000 0.00000
O4 0.00910 0.00540 0.00620 0.00110 0.00000 0.00000
O5 0.00610 0.00520 0.00530 0.00000 0.00000 0.00000
O6 0.01090 0.00620 0.00630 -0.00030 -0.00220 0.00020
O7 0.00480 0.01290 0.00470 0.00020 0.00000 0.00070

loop_
_atom_site_label
_atom_site_fract_x
_atom_site_fract_y
_atom_site_fract_z
Al1 0.00000 0.00000 0.00000
Al2 0.50000 0.00000 0.00000
Al3 0.22671 0.44837 0.25000
Fe 0.09578 0.21909 0.25000
Si 0.43503 0.26359 0.25000
B 0.25100 0.00030 0.75000
O1 0.27750 0.29100 0.25000
O2 0.11740 0.01930 0.25000
O3 0.12100 0.99570 0.75000
O4 0.47420 0.12170 0.25000
O5 0.54630 0.09630 0.75000
O6 0.99337 0.16972 0.97610
O7 0.18077 0.50115 0.95480

loop_
_cod_related_entry_id
_cod_related_entry_database
_cod_related_entry_code
1 AMCSD 0002752
